data_4343419
loop_
_publ_author_name
'Li, Jianfeng'
'Noll, Bruce C.'
'Schulz, Charles E.'
'Scheidt, W. Robert'

_publ_section_title
;
 Bis(cyano) Iron(III) Porphyrinates: What Is the Ground State?
;
_journal_issue 13
_journal_name_full 'Inorganic chemistry'
_journal_page_first 6472
_journal_page_last 6485
_journal_paper_doi 10.1021/acs.inorgchem.5b00780
_journal_volume 54
_journal_year 2015
_chemical_formula_moiety 'C50 H36 Fe N6, C18 H36 K N2 O6, 2(C H2 Cl2)'
_chemical_formula_sum 'C70 H76 Cl4 Fe K N8 O6'
_chemical_formula_weight 1362.13
_space_group_crystal_system monoclinic
_space_group_IT_number 15
_space_group_name_Hall '-C 2yc'
_space_group_name_H-M_alt 'C 1 2/c 1'
_symmetry_space_group_name_Hall '-C 2yc'
_symmetry_space_group_name_H-M 'C 1 2/c 1'
_atom_sites_solution_hydrogens geom
_atom_sites_solution_primary direct
_atom_sites_solution_secondary difmap
_audit_creation_method SHELXL-2014/7
_cell_angle_alpha 90
_cell_angle_beta 105.612(2)
_cell_angle_gamma 90
_cell_formula_units_Z 4
_cell_length_a 31.8765(12)
_cell_length_b 16.4605(6)
_cell_length_c 13.7573(5)
_cell_measurement_reflns_used 6864
_cell_measurement_temperature 100(2)
_cell_measurement_theta_max 28.2948
_cell_measurement_theta_min 2.3435
_cell_volume 6952.2(4)
_computing_cell_refinement 'Bruker SAINT'
_computing_data_collection 'Bruker APEX-II'
_computing_data_reduction 'Bruker SAINT'
_computing_molecular_graphics Ortep3
_computing_publication_material SHELXL-97
_computing_structure_refinement 'SHELXL-2014/7 (Sheldrick, 2014)'
_computing_structure_solution 'SHELXS-97 (Sheldrick, 1990)'
_diffrn_ambient_temperature 100(2)
_diffrn_detector_area_resol_mean 8.33
_diffrn_measured_fraction_theta_full 0.998
_diffrn_measured_fraction_theta_max 0.994
_diffrn_measurement_device_type 'Bruker Smart Apex CCD area detector'
_diffrn_measurement_method '\f and \w scans'
_diffrn_radiation_monochromator graphite
_diffrn_radiation_source 'fine-focus sealed tube'
_diffrn_radiation_type MoK\a
_diffrn_radiation_wavelength 0.71073
_diffrn_reflns_av_R_equivalents 0.0568
_diffrn_reflns_av_unetI/netI 0.0389
_diffrn_reflns_laue_measured_fraction_full 0.998
_diffrn_reflns_laue_measured_fraction_max 0.994
_diffrn_reflns_limit_h_max 42
_diffrn_reflns_limit_h_min -42
_diffrn_reflns_limit_k_max 21
_diffrn_reflns_limit_k_min -21
_diffrn_reflns_limit_l_max 18
_diffrn_reflns_limit_l_min -18
_diffrn_reflns_number 54979
_diffrn_reflns_point_group_measured_fraction_full 0.998
_diffrn_reflns_point_group_measured_fraction_max 0.994
_diffrn_reflns_theta_full 25.242
_diffrn_reflns_theta_max 28.352
_diffrn_reflns_theta_min 1.404
_exptl_absorpt_coefficient_mu 0.487
_exptl_absorpt_correction_T_max 0.9621
_exptl_absorpt_correction_T_min 0.6658
_exptl_absorpt_correction_type multi-scan
_exptl_absorpt_process_details '(SADABS; Sheldrick, 1996)'
_exptl_crystal_colour 'dark purple'
_exptl_crystal_density_diffrn 1.301
_exptl_crystal_description needle
_exptl_crystal_F_000 2852
_exptl_crystal_size_max 0.910
_exptl_crystal_size_mid 0.240
_exptl_crystal_size_min 0.080
_refine_diff_density_max 0.789
_refine_diff_density_min -0.677
_refine_diff_density_rms 0.076
_refine_ls_extinction_method none
_refine_ls_goodness_of_fit_ref 1.045
_refine_ls_hydrogen_treatment constr
_refine_ls_matrix_type full
_refine_ls_number_parameters 410
_refine_ls_number_reflns 8641
_refine_ls_number_restraints 0
_refine_ls_restrained_S_all 1.045
_refine_ls_R_factor_all 0.0904
_refine_ls_R_factor_gt 0.0588
_refine_ls_shift/su_max 0.000
_refine_ls_shift/su_mean 0.000
_refine_ls_structure_factor_coef Fsqd
_refine_ls_weighting_details 'w=1/[\s^2^(Fo^2^)+(0.0986P)^2^+6.1291P] where P=(Fo^2^+2Fc^2^)/3'
_refine_ls_weighting_scheme calc
_refine_ls_wR_factor_gt 0.1545
_refine_ls_wR_factor_ref 0.1793
_reflns_Friedel_coverage 0.000
_reflns_number_gt 6064
_reflns_number_total 8641
_reflns_threshold_expression 'I > 2\s(I)'
_cod_data_source_file ic5b00780_si_002.cif
_cod_data_source_block bcn2381
_cod_depositor_comments 'Adding full bibliography for 4343414--4343420.cif.'
_cod_database_code 4343419
_shelx_shelxl_version_number 2014/7
_shelx_space_group_comment
;
The symmetry employed for this shelxl refinement is uniquely defined
by the following loop, which should always be used as a source of
symmetry information in preference to the above space-group names.
They are only intended as comments.
;
_shelx_estimated_absorpt_t_min 0.666
_shelx_estimated_absorpt_t_max 0.962

loop_
_space_group_symop_operation_xyz
'x, y, z'
'-x, y, -z+1/2'
'x+1/2, y+1/2, z'
'-x+1/2, y+1/2, -z+1/2'
'-x, -y, -z'
'x, -y, z-1/2'
'-x+1/2, -y+1/2, -z'
'x+1/2, -y+1/2, z-1/2'

loop_
_atom_site_label
_atom_site_type_symbol
_atom_site_fract_x
_atom_site_fract_y
_atom_site_fract_z
_atom_site_U_iso_or_equiv
_atom_site_adp_type
_atom_site_occupancy
_atom_site_site_symmetry_order
_atom_site_calc_flag
_atom_site_refinement_flags_posn
_atom_site_refinement_flags_adp
_atom_site_refinement_flags_occupancy
Fe1 Fe 0.2500 0.2500 1.0000 0.02661(13) Uani 1 2 d S . P
N1 N 0.22037(6) 0.35246(12) 0.94000(14) 0.0298(4) Uani 1 1 d . . .
N2 N 0.22179(6) 0.19089(11) 0.87076(14) 0.0289(4) Uani 1 1 d . . .
N3 N 0.16310(8) 0.21209(19) 1.05494(19) 0.0587(7) Uani 1 1 d . . .
C(A1 C 0.22519(7) 0.42773(14) 0.98423(17) 0.0326(5) Uani 1 1 d . . .
C(A2 C 0.18887(7) 0.36112(15) 0.84930(17) 0.0329(5) Uani 1 1 d . . .
C(A3 C 0.19176(7) 0.22206(15) 0.78771(16) 0.0315(5) Uani 1 1 d . . .
C(A4 C 0.22353(7) 0.10904(14) 0.85355(16) 0.0298(5) Uani 1 1 d . . .
C(B1 C 0.19577(8) 0.48441(16) 0.9202(2) 0.0408(6) Uani 1 1 d . . .
H(B1 H 0.1927 0.5404 0.9336 0.049 Uiso 1 1 calc R U .
C(B2 C 0.17346(8) 0.44303(16) 0.83791(19) 0.0403(6) Uani 1 1 d . . .
H(B2 H 0.1516 0.4644 0.7826 0.048 Uiso 1 1 calc R U .
C(B3 C 0.17637(8) 0.15903(16) 0.71554(18) 0.0384(5) Uani 1 1 d . . .
H(B3 H 0.1563 0.1653 0.6510 0.046 Uiso 1 1 calc R U .
C(B4 C 0.19542(8) 0.08928(15) 0.75544(18) 0.0365(5) Uani 1 1 d . . .
H(B4 H 0.1912 0.0371 0.7249 0.044 Uiso 1 1 calc R U .
C(M1 C 0.17538(7) 0.30082(15) 0.77642(17) 0.0340(5) Uani 1 1 d . . .
C(M2 C 0.24720(7) 0.05153(14) 0.92221(17) 0.0317(5) Uani 1 1 d . . .
C1 C 0.14135(8) 0.32186(15) 0.68099(18) 0.0378(5) Uani 1 1 d . . .
C2 C 0.09872(9) 0.3372(2) 0.6822(2) 0.0534(7) Uani 1 1 d . . .
H2 H 0.0910 0.3355 0.7442 0.064 Uiso 1 1 calc R U .
C3 C 0.06717(10) 0.3551(2) 0.5933(3) 0.0679(9) Uani 1 1 d . . .
H3 H 0.0382 0.3659 0.5960 0.081 Uiso 1 1 calc R U .
C4 C 0.07660(11) 0.3574(2) 0.5010(3) 0.0658(9) Uani 1 1 d . . .
C5 C 0.04156(15) 0.3761(3) 0.4041(3) 0.1104(18) Uani 1 1 d . . .
H5A H 0.0552 0.3967 0.3531 0.166 Uiso 1 1 calc R U .
H5B H 0.0216 0.4172 0.4177 0.166 Uiso 1 1 calc R U .
H5C H 0.0253 0.3264 0.3791 0.166 Uiso 1 1 calc R U .
C6 C 0.11916(11) 0.3433(2) 0.5004(2) 0.0627(9) Uani 1 1 d . . .
H6 H 0.1267 0.3454 0.4382 0.075 Uiso 1 1 calc R U .
C7 C 0.15139(9) 0.32613(19) 0.5884(2) 0.0494(7) Uani 1 1 d . . .
H7 H 0.1805 0.3172 0.5855 0.059 Uiso 1 1 calc R U .
C8 C 0.24002(7) -0.03638(14) 0.89757(18) 0.0330(5) Uani 1 1 d . . .
C9 C 0.24455(8) -0.07048(16) 0.80830(19) 0.0384(5) Uani 1 1 d . . .
H9 H 0.2557 -0.0383 0.7636 0.046 Uiso 1 1 calc R U .
C10 C 0.23305(8) -0.15058(16) 0.7836(2) 0.0415(6) Uani 1 1 d . . .
H10 H 0.2357 -0.1718 0.7212 0.050 Uiso 1 1 calc R U .
C11 C 0.21779(8) -0.20038(16) 0.8480(2) 0.0417(6) Uani 1 1 d . . .
C12 C 0.20458(11) -0.28686(19) 0.8185(3) 0.0618(8) Uani 1 1 d . . .
H12A H 0.1747 -0.2877 0.7750 0.093 Uiso 1 1 calc R U .
H12B H 0.2062 -0.3191 0.8793 0.093 Uiso 1 1 calc R U .
H12C H 0.2243 -0.3099 0.7819 0.093 Uiso 1 1 calc R U .
C13 C 0.21518(8) -0.16755(16) 0.9392(2) 0.0412(6) Uani 1 1 d . . .
H13 H 0.2061 -0.2011 0.9859 0.049 Uiso 1 1 calc R U .
C14 C 0.22549(8) -0.08717(15) 0.96335(19) 0.0372(5) Uani 1 1 d . . .
H14 H 0.2227 -0.0661 1.0256 0.045 Uiso 1 1 calc R U .
C15 C 0.19591(8) 0.22444(16) 1.03912(17) 0.0358(5) Uani 1 1 d . . .
K1 K 0.0000 0.03733(5) 0.2500 0.0428(2) Uani 1 2 d S T P
N4 N 0.09280(7) 0.03609(17) 0.36665(18) 0.0510(6) Uani 1 1 d . . .
O1 O 0.02788(7) 0.13472(17) 0.42645(16) 0.0660(7) Uani 1 1 d . . .
O2 O 0.06130(6) 0.10754(14) 0.16149(17) 0.0585(6) Uani 1 1 d . . .
O3 O -0.04126(6) -0.11375(13) 0.17927(15) 0.0515(5) Uani 1 1 d . . .
C16 C 0.10201(10) 0.1011(3) 0.4432(3) 0.0677(10) Uani 1 1 d . . .
H16A H 0.1054 0.1531 0.4101 0.081 Uiso 1 1 calc R U .
H16B H 0.1300 0.0891 0.4935 0.081 Uiso 1 1 calc R U .
C17 C 0.06699(11) 0.1107(3) 0.4971(3) 0.0738(11) Uani 1 1 d . . .
H17A H 0.0625 0.0586 0.5289 0.089 Uiso 1 1 calc R U .
H17B H 0.0758 0.1522 0.5508 0.089 Uiso 1 1 calc R U .
C18 C -0.00475(11) 0.1562(3) 0.4746(3) 0.0794(12) Uani 1 1 d . . .
H18A H 0.0052 0.2033 0.5197 0.095 Uiso 1 1 calc R U .
H18B H -0.0098 0.1102 0.5164 0.095 Uiso 1 1 calc R U .
C19 C 0.11777(9) 0.0496(2) 0.2923(2) 0.0572(8) Uani 1 1 d . . .
H19A H 0.1154 0.0003 0.2499 0.069 Uiso 1 1 calc R U .
H19B H 0.1488 0.0565 0.3290 0.069 Uiso 1 1 calc R U .
C20 C 0.10388(10) 0.1211(2) 0.2246(3) 0.0630(9) Uani 1 1 d . . .
H20A H 0.1042 0.1707 0.2655 0.076 Uiso 1 1 calc R U .
H20B H 0.1244 0.1293 0.1827 0.076 Uiso 1 1 calc R U .
C21 C 0.04592(12) 0.1770(3) 0.1016(3) 0.0764(11) Uani 1 1 d . . .
H21A H 0.0680 0.1951 0.0674 0.092 Uiso 1 1 calc R U .
H21B H 0.0408 0.2219 0.1448 0.092 Uiso 1 1 calc R U .
C22 C -0.08765(11) -0.1153(2) 0.1489(3) 0.0703(10) Uani 1 1 d . . .
H22A H -0.0990 -0.1145 0.2091 0.084 Uiso 1 1 calc R U .
H22B H -0.0979 -0.1658 0.1107 0.084 Uiso 1 1 calc R U .
C23 C -0.02417(11) -0.1835(2) 0.2370(3) 0.0641(9) Uani 1 1 d . . .
H23A H -0.0355 -0.2330 0.1980 0.077 Uiso 1 1 calc R U .
H23B H -0.0338 -0.1841 0.2997 0.077 Uiso 1 1 calc R U .
C24 C 0.10425(11) -0.0428(2) 0.4162(3) 0.0714(10) Uani 1 1 d . . .
H24A H 0.0927 -0.0450 0.4761 0.086 Uiso 1 1 calc R U .
H24B H 0.1364 -0.0466 0.4404 0.086 Uiso 1 1 calc R U .
C25 C 0.11330(18) 0.6056(4) 0.5469(6) 0.138(2) Uani 1 1 d . . .
H25A H 0.1330 0.6528 0.5515 0.165 Uiso 1 1 calc R U .
H25B H 0.1293 0.5562 0.5369 0.165 Uiso 1 1 calc R U .
Cl1 Cl 0.09708(6) 0.59689(12) 0.65985(15) 0.1498(7) Uani 1 1 d . . .
Cl2 Cl 0.06722(7) 0.61830(15) 0.44503(15) 0.1648(8) Uani 1 1 d . . .

loop_
_atom_site_aniso_label
_atom_site_aniso_U_11
_atom_site_aniso_U_22
_atom_site_aniso_U_33
_atom_site_aniso_U_23
_atom_site_aniso_U_13
_atom_site_aniso_U_12
Fe1 0.0279(2) 0.0297(2) 0.0186(2) 0.00034(17) 0.00005(15) -0.00158(17)
N1 0.0321(9) 0.0310(10) 0.0218(9) 0.0000(7) -0.0004(7) -0.0003(7)
N2 0.0317(9) 0.0300(10) 0.0208(9) 0.0014(7) -0.0001(7) -0.0004(7)
N3 0.0457(13) 0.084(2) 0.0461(15) 0.0024(14) 0.0120(11) -0.0127(13)
C(A1 0.0339(11) 0.0325(12) 0.0274(11) 0.0002(9) 0.0015(9) 0.0001(9)
C(A2 0.0333(11) 0.0363(13) 0.0234(11) 0.0024(9) -0.0023(9) -0.0005(9)
C(A3 0.0324(10) 0.0367(12) 0.0213(11) -0.0005(9) 0.0001(8) -0.0043(9)
C(A4 0.0331(10) 0.0317(12) 0.0225(11) -0.0026(9) 0.0038(8) -0.0036(9)
C(B1 0.0431(13) 0.0330(13) 0.0387(14) 0.0000(11) -0.0019(10) 0.0048(10)
C(B2 0.0425(13) 0.0379(14) 0.0313(13) 0.0020(10) -0.0057(10) 0.0049(10)
C(B3 0.0427(12) 0.0415(14) 0.0237(12) -0.0022(10) -0.0033(9) -0.0046(10)
C(B4 0.0426(12) 0.0357(13) 0.0255(12) -0.0040(10) -0.0009(9) -0.0039(10)
C(M1 0.0349(11) 0.0380(13) 0.0240(11) 0.0030(9) -0.0010(9) -0.0032(9)
C(M2 0.0331(11) 0.0336(12) 0.0263(11) -0.0014(9) 0.0046(9) -0.0001(9)
C1 0.0402(12) 0.0378(13) 0.0260(12) 0.0013(10) -0.0072(9) -0.0010(10)
C2 0.0438(14) 0.068(2) 0.0414(16) 0.0024(14) -0.0010(12) 0.0019(13)
C3 0.0419(15) 0.089(3) 0.059(2) 0.0054(19) -0.0103(14) 0.0081(16)
C4 0.0607(19) 0.069(2) 0.0462(18) 0.0148(16) -0.0218(14) -0.0071(16)
C5 0.084(3) 0.144(5) 0.069(3) 0.035(3) -0.039(2) -0.002(3)
C6 0.070(2) 0.076(2) 0.0301(15) 0.0111(15) -0.0064(13) -0.0083(17)
C7 0.0485(14) 0.0619(18) 0.0301(13) 0.0018(12) -0.0026(11) -0.0037(13)
C8 0.0324(11) 0.0332(12) 0.0298(12) -0.0030(9) 0.0019(9) 0.0018(9)
C9 0.0406(12) 0.0416(14) 0.0321(13) -0.0022(11) 0.0084(10) 0.0019(10)
C10 0.0424(13) 0.0423(15) 0.0359(13) -0.0102(11) 0.0037(10) 0.0057(11)
C11 0.0413(13) 0.0322(13) 0.0433(15) -0.0045(11) -0.0030(11) 0.0039(10)
C12 0.072(2) 0.0375(17) 0.066(2) -0.0093(15) 0.0018(16) -0.0049(14)
C13 0.0427(13) 0.0367(14) 0.0403(14) 0.0052(11) 0.0044(11) -0.0011(10)
C14 0.0416(12) 0.0384(14) 0.0287(12) -0.0006(10) 0.0042(10) 0.0027(10)
C15 0.0391(12) 0.0407(13) 0.0236(11) 0.0011(10) 0.0017(9) -0.0031(10)
K1 0.0355(4) 0.0580(5) 0.0322(4) 0.000 0.0048(3) 0.000
N4 0.0375(11) 0.0715(17) 0.0381(13) -0.0077(12) 0.0003(9) -0.0031(11)
O1 0.0498(11) 0.108(2) 0.0386(11) -0.0215(12) 0.0096(9) -0.0050(12)
O2 0.0432(10) 0.0751(15) 0.0537(13) 0.0133(11) 0.0070(9) -0.0082(10)
O3 0.0479(10) 0.0592(13) 0.0436(11) 0.0006(9) 0.0060(9) -0.0059(9)
C16 0.0428(15) 0.107(3) 0.0475(18) -0.0242(19) 0.0028(13) -0.0128(16)
C17 0.0530(17) 0.123(3) 0.0391(17) -0.0201(19) 0.0024(14) -0.0067(19)
C18 0.062(2) 0.125(4) 0.053(2) -0.037(2) 0.0174(17) -0.005(2)
C19 0.0334(13) 0.085(2) 0.0482(17) -0.0120(16) 0.0027(12) -0.0027(13)
C20 0.0463(16) 0.086(2) 0.056(2) -0.0059(18) 0.0125(14) -0.0168(15)
C21 0.066(2) 0.086(3) 0.080(3) 0.031(2) 0.0244(19) -0.0023(19)
C22 0.0511(17) 0.073(2) 0.079(3) -0.014(2) 0.0057(17) -0.0135(16)
C23 0.079(2) 0.055(2) 0.0504(18) 0.0009(15) 0.0047(16) -0.0153(16)
C24 0.0444(16) 0.096(3) 0.060(2) 0.0115(19) -0.0107(15) 0.0023(17)
C25 0.088(3) 0.136(5) 0.196(7) -0.026(5) 0.051(4) -0.007(3)
Cl1 0.1580(15) 0.1456(15) 0.1305(14) 0.0376(11) 0.0125(12) 0.0127(12)
Cl2 0.1612(16) 0.207(2) 0.1143(13) 0.0252(13) 0.0169(12) -0.0101(14)

loop_
_atom_type_symbol
_atom_type_description
_atom_type_scat_dispersion_real
_atom_type_scat_dispersion_imag
_atom_type_scat_source
C C 0.0033 0.0016 'International Tables Vol C Tables 4.2.6.8 and 6.1.1.4'
H H 0.0000 0.0000 'International Tables Vol C Tables 4.2.6.8 and 6.1.1.4'
N N 0.0061 0.0033 'International Tables Vol C Tables 4.2.6.8 and 6.1.1.4'
O O 0.0106 0.0060 'International Tables Vol C Tables 4.2.6.8 and 6.1.1.4'
Cl Cl 0.1484 0.1585 'International Tables Vol C Tables 4.2.6.8 and 6.1.1.4'
K K 0.2009 0.2494 'International Tables Vol C Tables 4.2.6.8 and 6.1.1.4'
Fe Fe 0.3463 0.8444 'International Tables Vol C Tables 4.2.6.8 and 6.1.1.4'

loop_
_geom_angle_atom_site_label_1
_geom_angle_atom_site_label_2
_geom_angle_atom_site_label_3
_geom_angle
_geom_angle_site_symmetry_1
_geom_angle_site_symmetry_3
C15 Fe1 C15 180.0 . 7_557
C15 Fe1 N1 86.70(9) . .
C15 Fe1 N1 93.30(9) 7_557 .
C15 Fe1 N1 93.30(9) . 7_557
C15 Fe1 N1 86.70(9) 7_557 7_557
N1 Fe1 N1 180.0 . 7_557
C15 Fe1 N2 94.42(9) . 7_557
C15 Fe1 N2 85.58(9) 7_557 7_557
N1 Fe1 N2 90.34(7) . 7_557
N1 Fe1 N2 89.66(7) 7_557 7_557
C15 Fe1 N2 85.58(9) . .
C15 Fe1 N2 94.42(9) 7_557 .
N1 Fe1 N2 89.66(7) . .
N1 Fe1 N2 90.34(7) 7_557 .
N2 Fe1 N2 180.0 7_557 .
C(A1 N1 C(A2 105.96(19) . .
C(A1 N1 Fe1 126.52(15) . .
C(A2 N1 Fe1 127.38(16) . .
C(A4 N2 C(A3 105.91(18) . .
C(A4 N2 Fe1 126.71(15) . .
C(A3 N2 Fe1 126.72(16) . .
N1 C(A1 C(M2 126.8(2) . 7_557
N1 C(A1 C(B1 109.7(2) . .
C(M2 C(A1 C(B1 123.4(2) 7_557 .
N1 C(A2 C(M1 125.8(2) . .
N1 C(A2 C(B2 109.9(2) . .
C(M1 C(A2 C(B2 124.2(2) . .
N2 C(A3 C(M1 126.6(2) . .
N2 C(A3 C(B3 109.8(2) . .
C(M1 C(A3 C(B3 123.4(2) . .
N2 C(A4 C(M2 125.8(2) . .
N2 C(A4 C(B4 109.8(2) . .
C(M2 C(A4 C(B4 124.3(2) . .
C(B2 C(B1 C(A1 107.2(2) . .
C(B2 C(B1 H(B1 126.4 . .
C(A1 C(B1 H(B1 126.4 . .
C(B1 C(B2 C(A2 107.2(2) . .
C(B1 C(B2 H(B2 126.4 . .
C(A2 C(B2 H(B2 126.4 . .
C(B4 C(B3 C(A3 107.7(2) . .
C(B4 C(B3 H(B3 126.2 . .
C(A3 C(B3 H(B3 126.2 . .
C(B3 C(B4 C(A4 106.7(2) . .
C(B3 C(B4 H(B4 126.6 . .
C(A4 C(B4 H(B4 126.6 . .
C(A3 C(M1 C(A2 123.3(2) . .
C(A3 C(M1 C1 118.3(2) . .
C(A2 C(M1 C1 118.4(2) . .
C(A1 C(M2 C(A4 123.2(2) 7_557 .
C(A1 C(M2 C8 118.0(2) 7_557 .
C(A4 C(M2 C8 118.7(2) . .
C2 C1 C7 117.9(2) . .
C2 C1 C(M1 120.8(2) . .
C7 C1 C(M1 121.3(2) . .
C1 C2 C3 120.5(3) . .
C1 C2 H2 119.7 . .
C3 C2 H2 119.7 . .
C4 C3 C2 122.0(3) . .
C4 C3 H3 119.0 . .
C2 C3 H3 119.0 . .
C6 C4 C3 117.2(3) . .
C6 C4 C5 121.4(4) . .
C3 C4 C5 121.4(4) . .
C4 C5 H5A 109.5 . .
C4 C5 H5B 109.5 . .
H5A C5 H5B 109.5 . .
C4 C5 H5C 109.5 . .
H5A C5 H5C 109.5 . .
H5B C5 H5C 109.5 . .
C4 C6 C7 121.9(3) . .
C4 C6 H6 119.1 . .
C7 C6 H6 119.1 . .
C6 C7 C1 120.5(3) . .
C6 C7 H7 119.8 . .
C1 C7 H7 119.8 . .
C9 C8 C14 117.4(2) . .
C9 C8 C(M2 123.1(2) . .
C14 C8 C(M2 119.4(2) . .
C10 C9 C8 121.1(2) . .
C10 C9 H9 119.4 . .
C8 C9 H9 119.4 . .
C9 C10 C11 121.3(2) . .
C9 C10 H10 119.3 . .
C11 C10 H10 119.3 . .
C13 C11 C10 117.6(2) . .
C13 C11 C12 122.0(3) . .
C10 C11 C12 120.3(3) . .
C11 C12 H12A 109.5 . .
C11 C12 H12B 109.5 . .
H12A C12 H12B 109.5 . .
C11 C12 H12C 109.5 . .
H12A C12 H12C 109.5 . .
H12B C12 H12C 109.5 . .
C14 C13 C11 121.5(2) . .
C14 C13 H13 119.3 . .
C11 C13 H13 119.3 . .
C13 C14 C8 121.0(2) . .
C13 C14 H14 119.5 . .
C8 C14 H14 119.5 . .
N3 C15 Fe1 174.9(2) . .
O2 K1 O2 131.49(11) . 2
O2 K1 O1 92.52(7) . .
O2 K1 O1 59.54(6) 2 .
O2 K1 O1 59.54(6) . 2
O2 K1 O1 92.51(7) 2 2
O1 K1 O1 111.39(12) . 2
O2 K1 O3 121.30(7) . .
O2 K1 O3 101.26(6) 2 .
O1 K1 O3 142.21(7) . .
O1 K1 O3 100.97(7) 2 .
O2 K1 O3 101.26(6) . 2
O2 K1 O3 121.30(7) 2 2
O1 K1 O3 100.97(7) . 2
O1 K1 O3 142.21(7) 2 2
O3 K1 O3 59.10(8) . 2
O2 K1 N4 118.49(7) . 2
O2 K1 N4 61.87(7) 2 2
O1 K1 N4 120.22(7) . 2
O1 K1 N4 60.28(6) 2 2
O3 K1 N4 60.57(7) . 2
O3 K1 N4 118.65(7) 2 2
O2 K1 N4 61.87(7) . .
O2 K1 N4 118.49(7) 2 .
O1 K1 N4 60.29(6) . .
O1 K1 N4 120.23(7) 2 .
O3 K1 N4 118.65(7) . .
O3 K1 N4 60.57(7) 2 .
N4 K1 N4 179.22(11) 2 .
C24 N4 C19 110.1(3) . .
C24 N4 C16 109.5(3) . .
C19 N4 C16 110.3(3) . .
C24 N4 K1 110.19(17) . .
C19 N4 K1 105.68(16) . .
C16 N4 K1 111.10(17) . .
C17 O1 C18 111.7(3) . .
C17 O1 K1 116.3(2) . .
C18 O1 K1 116.02(19) . .
C21 O2 C20 110.7(3) . .
C21 O2 K1 114.29(18) . .
C20 O2 K1 117.50(17) . .
C23 O3 C22 111.2(2) . .
C23 O3 K1 116.17(17) . .
C22 O3 K1 117.52(19) . .
N4 C16 C17 113.4(3) . .
N4 C16 H16A 108.9 . .
C17 C16 H16A 108.9 . .
N4 C16 H16B 108.9 . .
C17 C16 H16B 108.9 . .
H16A C16 H16B 107.7 . .
O1 C17 C16 108.9(3) . .
O1 C17 H17A 109.9 . .
C16 C17 H17A 109.9 . .
O1 C17 H17B 109.9 . .
C16 C17 H17B 109.9 . .
H17A C17 H17B 108.3 . .
O1 C18 C21 110.3(3) . 2
O1 C18 H18A 109.6 . .
C21 C18 H18A 109.6 2 .
O1 C18 H18B 109.6 . .
C21 C18 H18B 109.6 2 .
H18A C18 H18B 108.1 . .
N4 C19 C20 115.3(3) . .
N4 C19 H19A 108.4 . .
C20 C19 H19A 108.4 . .
N4 C19 H19B 108.4 . .
C20 C19 H19B 108.4 . .
H19A C19 H19B 107.5 . .
O2 C20 C19 109.4(3) . .
O2 C20 H20A 109.8 . .
C19 C20 H20A 109.8 . .
O2 C20 H20B 109.8 . .
C19 C20 H20B 109.8 . .
H20A C20 H20B 108.2 . .
O2 C21 C18 109.0(3) . 2
O2 C21 H21A 109.9 . .
C18 C21 H21A 109.9 2 .
O2 C21 H21B 109.9 . .
C18 C21 H21B 109.9 2 .
H21A C21 H21B 108.3 . .
O3 C22 C24 109.4(3) . 2
O3 C22 H22A 109.8 . .
C24 C22 H22A 109.8 2 .
O3 C22 H22B 109.8 . .
C24 C22 H22B 109.8 2 .
H22A C22 H22B 108.2 . .
O3 C23 C23 110.6(2) . 2
O3 C23 H23A 109.5 . .
C23 C23 H23A 109.5 2 .
O3 C23 H23B 109.5 . .
C23 C23 H23B 109.5 2 .
H23A C23 H23B 108.1 . .
N4 C24 C22 115.1(3) . 2
N4 C24 H24A 108.5 . .
C22 C24 H24A 108.5 2 .
N4 C24 H24B 108.5 . .
C22 C24 H24B 108.5 2 .
H24A C24 H24B 107.5 . .
Cl2 C25 Cl1 109.4(3) . .
Cl2 C25 H25A 109.8 . .
Cl1 C25 H25A 109.8 . .
Cl2 C25 H25B 109.8 . .
Cl1 C25 H25B 109.8 . .
H25A C25 H25B 108.2 . .

loop_
_geom_bond_atom_site_label_1
_geom_bond_atom_site_label_2
_geom_bond_distance
_geom_bond_site_symmetry_2
Fe1 C15 1.985(2) .
Fe1 C15 1.985(2) 7_557
Fe1 N1 1.9996(19) .
Fe1 N1 1.9996(19) 7_557
Fe1 N2 2.0140(18) 7_557
Fe1 N2 2.0140(18) .
N1 C(A1 1.371(3) .
N1 C(A2 1.382(3) .
N2 C(A4 1.372(3) .
N2 C(A3 1.377(3) .
N3 C15 1.142(3) .
C(A1 C(M2 1.392(3) 7_557
C(A1 C(B1 1.442(3) .
C(A2 C(M1 1.394(3) .
C(A2 C(B2 1.429(3) .
C(A3 C(M1 1.391(3) .
C(A3 C(B3 1.429(3) .
C(A4 C(M2 1.405(3) .
C(A4 C(B4 1.442(3) .
C(B1 C(B2 1.349(3) .
C(B1 H(B1 0.9500 .
C(B2 H(B2 0.9500 .
C(B3 C(B4 1.345(4) .
C(B3 H(B3 0.9500 .
C(B4 H(B4 0.9500 .
C(M1 C1 1.501(3) .
C(M2 C(A1 1.392(3) 7_557
C(M2 C8 1.490(3) .
C1 C2 1.387(4) .
C1 C7 1.396(4) .
C2 C3 1.390(4) .
C2 H2 0.9500 .
C3 C4 1.382(5) .
C3 H3 0.9500 .
C4 C6 1.378(5) .
C4 C5 1.522(4) .
C5 H5A 0.9800 .
C5 H5B 0.9800 .
C5 H5C 0.9800 .
C6 C7 1.390(4) .
C6 H6 0.9500 .
C7 H7 0.9500 .
C8 C9 1.393(3) .
C8 C14 1.399(3) .
C9 C10 1.386(4) .
C9 H9 0.9500 .
C10 C11 1.388(4) .
C10 H10 0.9500 .
C11 C13 1.388(4) .
C11 C12 1.509(4) .
C12 H12A 0.9800 .
C12 H12B 0.9800 .
C12 H12C 0.9800 .
C13 C14 1.382(4) .
C13 H13 0.9500 .
C14 H14 0.9500 .
K1 O2 2.814(2) .
K1 O2 2.814(2) 2
K1 O1 2.845(2) .
K1 O1 2.845(2) 2
K1 O3 2.859(2) .
K1 O3 2.859(2) 2
K1 N4 2.962(2) 2
K1 N4 2.962(2) .
N4 C24 1.467(5) .
N4 C19 1.472(4) .
N4 C16 1.474(4) .
O1 C17 1.415(4) .
O1 C18 1.420(4) .
O2 C21 1.418(4) .
O2 C20 1.418(4) .
O3 C23 1.418(4) .
O3 C22 1.425(4) .
C16 C17 1.505(5) .
C16 H16A 0.9900 .
C16 H16B 0.9900 .
C17 H17A 0.9900 .
C17 H17B 0.9900 .
C18 C21 1.483(5) 2
C18 H18A 0.9900 .
C18 H18B 0.9900 .
C19 C20 1.493(5) .
C19 H19A 0.9900 .
C19 H19B 0.9900 .
C20 H20A 0.9900 .
C20 H20B 0.9900 .
C21 C18 1.483(5) 2
C21 H21A 0.9900 .
C21 H21B 0.9900 .
C22 C24 1.500(5) 2
C22 H22A 0.9900 .
C22 H22B 0.9900 .
C23 C23 1.485(7) 2
C23 H23A 0.9900 .
C23 H23B 0.9900 .
C24 C22 1.500(5) 2
C24 H24A 0.9900 .
C24 H24B 0.9900 .
C25 Cl2 1.749(7) .
C25 Cl1 1.770(7) .
C25 H25A 0.9900 .
C25 H25B 0.9900 .
